data_4120286
loop_
_publ_author_name
'Cl\'ement Camp'
'Jacques P\'ecaut'
'Marinella Mazzanti'

_publ_section_title
;
 Tuning Uranium-Nitrogen Multiple Bond Formation with Ancillary Siloxide
 Ligands
;
_journal_name_full 'Journal of the American Chemical Society'
_journal_page_first 12101
_journal_page_last 12111
_journal_paper_doi 10.1021/ja405815b
_journal_volume 135
_journal_year 2013
_chemical_formula_sum 'C72 H162 Cs N O24 Si6 U2'
_chemical_formula_weight 2203.54
_chemical_name_systematic
; 
 ? 
;
_space_group_IT_number 2
_symmetry_cell_setting triclinic
_symmetry_space_group_name_Hall '-P 1'
_symmetry_space_group_name_H-M 'P -1'
_atom_sites_solution_hydrogens geom
_atom_sites_solution_primary direct
_atom_sites_solution_secondary difmap
_audit_creation_method SHELXL-97
_cell_angle_alpha 78.456(3)
_cell_angle_beta 84.822(3)
_cell_angle_gamma 86.879(3)
_cell_formula_units_Z 2
_cell_length_a 15.3369(5)
_cell_length_b 17.9607(7)
_cell_length_c 19.2055(6)
_cell_measurement_reflns_used 9537
_cell_measurement_temperature 150(2)
_cell_measurement_theta_max 32.4206
_cell_measurement_theta_min 3.3137
_cell_volume 5158.6(3)
_computing_cell_refinement
;
CrysAlisPro, Agilent Technologies,
Version 1.171.35.21 (release 20-01-2012 CrysAlis171 .NET)
(compiled Jan 23 2012,18:06:46)
;
_computing_data_collection
;
CrysAlisPro, Agilent Technologies,
Version 1.171.35.21 (release 20-01-2012 CrysAlis171 .NET)
(compiled Jan 23 2012,18:06:46)
;
_computing_data_reduction
;
CrysAlisPro, Agilent Technologies,
Version 1.171.35.21 (release 20-01-2012 CrysAlis171 .NET)
(compiled Jan 23 2012,18:06:46)
;
_computing_structure_refinement 'SHELXL-97 (Sheldrick, 1997)'
_computing_structure_solution 'SHELXS-97 (Sheldrick, 1990)'
_diffrn_ambient_temperature 150(2)
_diffrn_detector_area_resol_mean 15.9653
_diffrn_measured_fraction_theta_full 0.993
_diffrn_measured_fraction_theta_max 0.993
_diffrn_measurement_details
;
  1 omega   -1.00   43.00   1.0000  110.0000
omega____ theta____ kappa____ phi______ frames
    -       25.5614   77.0000 -150.0000 44

  2 omega   -1.00   85.00   1.0000  110.0000
omega____ theta____ kappa____ phi______ frames
    -       25.5614 -128.0000   99.0000 86

  3 omega   32.00   90.00   1.0000  110.0000
omega____ theta____ kappa____ phi______ frames
    -       25.5614 -179.0000 -150.0000 58

  4 omega  -93.00   -1.00   1.0000  110.0000
omega____ theta____ kappa____ phi______ frames
    -      -27.1239  -37.0000 -180.0000 92

  5 omega  -51.00   42.00   1.0000  110.0000
omega____ theta____ kappa____ phi______ frames
    -      -27.1239   37.0000    0.0000 93

  6 omega -100.00  -29.00   1.0000  110.0000
omega____ theta____ kappa____ phi______ frames
    -      -27.1239  -37.0000    0.0000 71

;
_diffrn_measurement_device_type 'Xcalibur, Sapphire3'
_diffrn_measurement_method '\w scans'
_diffrn_radiation_monochromator graphite
_diffrn_radiation_source 'fine-focus sealed tube'
_diffrn_radiation_type MoK\a
_diffrn_radiation_wavelength 0.71073
_diffrn_reflns_av_R_equivalents 0.0536
_diffrn_reflns_av_sigmaI/netI 0.0895
_diffrn_reflns_limit_h_max 20
_diffrn_reflns_limit_h_min -20
_diffrn_reflns_limit_k_max 23
_diffrn_reflns_limit_k_min -23
_diffrn_reflns_limit_l_max 25
_diffrn_reflns_limit_l_min -25
_diffrn_reflns_number 48524
_diffrn_reflns_theta_full 28.28
_diffrn_reflns_theta_max 28.28
_diffrn_reflns_theta_min 3.32
_exptl_absorpt_coefficient_mu 3.612
_exptl_absorpt_correction_T_max 0.7913
_exptl_absorpt_correction_T_min 0.4789
_exptl_absorpt_correction_type multi-scan
_exptl_absorpt_process_details
;
CrysAlisPro, Agilent Technologies,
Version 1.171.35.21 (release 20-01-2012 CrysAlis171 .NET)
(compiled Jan 23 2012,18:06:46)
empirical absorption correction using spherical harmonics,
 implemented in SCALE3 ABSPACK scaling algorithm.
;
_exptl_crystal_colour orange
_exptl_crystal_density_diffrn 1.419
_exptl_crystal_description plate
_exptl_crystal_F_000 2232
_exptl_crystal_size_max 0.24
_exptl_crystal_size_mid 0.21
_exptl_crystal_size_min 0.07
_refine_diff_density_max 2.337
_refine_diff_density_min -1.164
_refine_diff_density_rms 0.157
_refine_ls_extinction_method none
_refine_ls_goodness_of_fit_ref 0.929
_refine_ls_hydrogen_treatment constr
_refine_ls_matrix_type full
_refine_ls_number_parameters 1009
_refine_ls_number_reflns 25447
_refine_ls_number_restraints 0
_refine_ls_restrained_S_all 0.929
_refine_ls_R_factor_all 0.0933
_refine_ls_R_factor_gt 0.0456
_refine_ls_shift/su_max 0.003
_refine_ls_shift/su_mean 0.000
_refine_ls_structure_factor_coef Fsqd
_refine_ls_weighting_details 'calc w=1/[\s^2^(Fo^2^)+(0.0451P)^2^+14.5259P] where P=(Fo^2^+2Fc^2^)/3'
_refine_ls_weighting_scheme calc
_refine_ls_wR_factor_gt 0.0912
_refine_ls_wR_factor_ref 0.1145
_reflns_number_gt 16847
_reflns_number_total 25447
_reflns_threshold_expression >2sigma(I)
_cod_data_source_file ja405815b_si_002_09.cif
_cod_data_source_block 8
_cod_database_code 4120286

loop_
_symmetry_equiv_pos_as_xyz
'x, y, z'
'-x, -y, -z'

loop_
_atom_site_label
_atom_site_type_symbol
_atom_site_fract_x
_atom_site_fract_y
_atom_site_fract_z
_atom_site_U_iso_or_equiv
_atom_site_adp_type
_atom_site_occupancy
_atom_site_symmetry_multiplicity
_atom_site_calc_flag
_atom_site_refinement_flags
U1 U 0.191615(14) 0.675307(13) 0.214990(11) 0.02146(6) Uani 1 1 d .
U2 U 0.247235(14) 0.853929(12) 0.307041(11) 0.02023(6) Uani 1 1 d .
N1 N 0.2269(3) 0.7583(3) 0.2659(2) 0.0268(11) Uani 1 1 d .
Cs1 Cs 0.43334(2) 0.73225(2) 0.19282(2) 0.02659(9) Uani 1 1 d .
Si1 Si -0.02861(11) 0.60555(10) 0.19368(10) 0.0293(4) Uani 1 1 d .
O1 O 0.0614(3) 0.6325(3) 0.2125(3) 0.0441(13) Uani 1 1 d .
O2 O -0.1033(3) 0.5938(3) 0.2586(3) 0.0493(14) Uani 1 1 d .
O3 O -0.0584(4) 0.6784(3) 0.1338(3) 0.0561(15) Uani 1 1 d .
O4 O -0.0221(4) 0.5319(3) 0.1607(4) 0.080(2) Uani 1 1 d .
C1 C -0.1183(5) 0.6168(5) 0.3256(4) 0.049(2) Uani 1 1 d .
C2 C -0.1064(7) 0.7001(5) 0.3159(5) 0.083(3) Uani 1 1 d .
H2A H -0.1464 0.7276 0.2817 0.125 Uiso 1 1 calc R
H2B H -0.0458 0.7116 0.2978 0.125 Uiso 1 1 calc R
H2C H -0.1192 0.7161 0.3618 0.125 Uiso 1 1 calc R
C3 C -0.0580(9) 0.5732(7) 0.3766(6) 0.110(4) Uani 1 1 d .
H3A H -0.0730 0.5851 0.4239 0.165 Uiso 1 1 calc R
H3B H 0.0025 0.5872 0.3605 0.165 Uiso 1 1 calc R
H3C H -0.0635 0.5187 0.3790 0.165 Uiso 1 1 calc R
C4 C -0.2121(7) 0.5974(7) 0.3505(5) 0.101(4) Uani 1 1 d .
H4A H -0.2514 0.6284 0.3177 0.152 Uiso 1 1 calc R
H4B H -0.2259 0.6078 0.3985 0.152 Uiso 1 1 calc R
H4C H -0.2198 0.5434 0.3513 0.152 Uiso 1 1 calc R
C5 C -0.1253(5) 0.6857(4) 0.0841(4) 0.0381(16) Uani 1 1 d .
C6 C -0.0969(7) 0.6529(5) 0.0200(5) 0.072(3) Uani 1 1 d .
H6A H -0.0882 0.5977 0.0342 0.108 Uiso 1 1 calc R
H6B H -0.0418 0.6751 -0.0024 0.108 Uiso 1 1 calc R
H6C H -0.1420 0.6644 -0.0141 0.108 Uiso 1 1 calc R
C7 C -0.2121(5) 0.6544(5) 0.1200(4) 0.049(2) Uani 1 1 d .
H7A H -0.2052 0.5993 0.1364 0.074 Uiso 1 1 calc R
H7B H -0.2571 0.6654 0.0859 0.074 Uiso 1 1 calc R
H7C H -0.2298 0.6785 0.1609 0.074 Uiso 1 1 calc R
C8 C -0.1334(7) 0.7710(5) 0.0641(5) 0.075(3) Uani 1 1 d .
H8A H -0.1775 0.7856 0.0294 0.112 Uiso 1 1 calc R
H8B H -0.0767 0.7910 0.0429 0.112 Uiso 1 1 calc R
H8C H -0.1512 0.7919 0.1068 0.112 Uiso 1 1 calc R
C9 C -0.0389(5) 0.4526(4) 0.1836(4) 0.0462(19) Uani 1 1 d .
C10 C -0.1356(6) 0.4449(5) 0.2001(5) 0.060(2) Uani 1 1 d .
H10A H -0.1659 0.4670 0.1575 0.090 Uiso 1 1 calc R
H10B H -0.1556 0.4718 0.2387 0.090 Uiso 1 1 calc R
H10C H -0.1487 0.3910 0.2150 0.090 Uiso 1 1 calc R
C11 C -0.0062(7) 0.4190(6) 0.1196(6) 0.101(4) Uani 1 1 d .
H11D H 0.0579 0.4200 0.1133 0.152 Uiso 1 1 calc R
H11E H -0.0310 0.4488 0.0769 0.152 Uiso 1 1 calc R
H11F H -0.0244 0.3663 0.1270 0.152 Uiso 1 1 calc R
C12 C 0.0124(11) 0.4225(9) 0.2447(8) 0.159(7) Uani 1 1 d .
H12A H 0.0745 0.4319 0.2311 0.238 Uiso 1 1 calc R
H12B H 0.0045 0.3676 0.2596 0.238 Uiso 1 1 calc R
H12C H -0.0077 0.4477 0.2844 0.238 Uiso 1 1 calc R
Si2 Si 0.31063(11) 0.70044(10) 0.03304(8) 0.0232(3) Uani 1 1 d .
O21 O 0.2658(3) 0.7050(2) 0.1107(2) 0.0275(9) Uani 1 1 d .
O22 O 0.4156(3) 0.7087(2) 0.0374(2) 0.0292(10) Uani 1 1 d .
O23 O 0.2821(3) 0.7700(2) -0.0293(2) 0.0297(10) Uani 1 1 d .
O24 O 0.2892(3) 0.6233(2) 0.0072(2) 0.0306(10) Uani 1 1 d .
C21 C 0.4842(4) 0.7257(4) -0.0197(3) 0.0324(15) Uani 1 1 d .
C22 C 0.4882(5) 0.8116(4) -0.0419(4) 0.0469(19) Uani 1 1 d .
H22A H 0.4939 0.8336 0.0002 0.070 Uiso 1 1 calc R
H22B H 0.4345 0.8321 -0.0638 0.070 Uiso 1 1 calc R
H22C H 0.5389 0.8245 -0.0763 0.070 Uiso 1 1 calc R
C23 C 0.5680(5) 0.6924(5) 0.0123(4) 0.0483(19) Uani 1 1 d .
H23A H 0.5763 0.7142 0.0540 0.072 Uiso 1 1 calc R
H23B H 0.6178 0.7043 -0.0233 0.072 Uiso 1 1 calc R
H23C H 0.5642 0.6371 0.0268 0.072 Uiso 1 1 calc R
C24 C 0.4679(5) 0.6901(5) -0.0829(4) 0.0462(19) Uani 1 1 d .
H24A H 0.4612 0.6352 -0.0667 0.069 Uiso 1 1 calc R
H24B H 0.5176 0.6990 -0.1189 0.069 Uiso 1 1 calc R
H24C H 0.4143 0.7130 -0.1037 0.069 Uiso 1 1 calc R
C25 C 0.2050(4) 0.7864(4) -0.0672(3) 0.0351(15) Uani 1 1 d .
C26 C 0.2164(7) 0.8661(5) -0.1105(5) 0.073(3) Uani 1 1 d .
H26A H 0.2228 0.9012 -0.0784 0.110 Uiso 1 1 calc R
H26B H 0.1649 0.8819 -0.1373 0.110 Uiso 1 1 calc R
H26C H 0.2688 0.8667 -0.1437 0.110 Uiso 1 1 calc R
C27 C 0.1253(5) 0.7842(7) -0.0156(5) 0.091(4) Uani 1 1 d .
H27A H 0.0749 0.8073 -0.0410 0.136 Uiso 1 1 calc R
H27B H 0.1355 0.8125 0.0213 0.136 Uiso 1 1 calc R
H27C H 0.1135 0.7312 0.0065 0.136 Uiso 1 1 calc R
C28 C 0.2007(7) 0.7318(5) -0.1166(4) 0.069(3) Uani 1 1 d .
H28A H 0.1931 0.6803 -0.0885 0.103 Uiso 1 1 calc R
H28B H 0.2552 0.7329 -0.1476 0.103 Uiso 1 1 calc R
H28C H 0.1511 0.7466 -0.1458 0.103 Uiso 1 1 calc R
C29 C 0.2914(4) 0.5437(4) 0.0387(4) 0.0333(15) Uani 1 1 d .
C30 C 0.3753(5) 0.5224(5) 0.0764(5) 0.061(2) Uani 1 1 d .
H30A H 0.4260 0.5283 0.0412 0.092 Uiso 1 1 calc R
H30B H 0.3735 0.4694 0.1020 0.092 Uiso 1 1 calc R
H30C H 0.3802 0.5557 0.1104 0.092 Uiso 1 1 calc R
C31 C 0.2890(7) 0.5030(5) -0.0224(4) 0.065(3) Uani 1 1 d .
H31A H 0.3386 0.5179 -0.0575 0.097 Uiso 1 1 calc R
H31B H 0.2340 0.5167 -0.0451 0.097 Uiso 1 1 calc R
H31C H 0.2927 0.4480 -0.0045 0.097 Uiso 1 1 calc R
C32 C 0.2118(6) 0.5274(5) 0.0912(5) 0.065(3) Uani 1 1 d .
H32A H 0.1593 0.5503 0.0686 0.098 Uiso 1 1 calc R
H32B H 0.2187 0.5491 0.1332 0.098 Uiso 1 1 calc R
H32C H 0.2059 0.4723 0.1057 0.098 Uiso 1 1 calc R
Si3 Si 0.35328(12) 0.52578(10) 0.29468(9) 0.0273(4) Uani 1 1 d .
O41 O 0.2792(3) 0.5827(2) 0.2596(2) 0.0311(10) Uani 1 1 d .
O42 O 0.4463(3) 0.5581(2) 0.2562(2) 0.0333(10) Uani 1 1 d .
O43 O 0.3458(4) 0.5113(3) 0.3795(3) 0.0539(14) Uani 1 1 d .
O44 O 0.3503(4) 0.4426(3) 0.2742(3) 0.0554(15) Uani 1 1 d .
C41 C 0.5337(4) 0.5226(4) 0.2580(4) 0.0387(16) Uani 1 1 d .
C42 C 0.5965(5) 0.5859(5) 0.2273(6) 0.080(3) Uani 1 1 d .
H42A H 0.5826 0.6092 0.1788 0.120 Uiso 1 1 calc R
H42B H 0.6568 0.5647 0.2263 0.120 Uiso 1 1 calc R
H42C H 0.5907 0.6244 0.2573 0.120 Uiso 1 1 calc R
C43 C 0.5518(5) 0.4898(5) 0.3347(4) 0.058(2) Uani 1 1 d .
H43A H 0.5428 0.5298 0.3629 0.087 Uiso 1 1 calc R
H43B H 0.6125 0.4698 0.3363 0.087 Uiso 1 1 calc R
H43C H 0.5119 0.4486 0.3544 0.087 Uiso 1 1 calc R
C44 C 0.5427(5) 0.4626(6) 0.2143(4) 0.064(3) Uani 1 1 d .
H44A H 0.5269 0.4842 0.1659 0.096 Uiso 1 1 calc R
H44B H 0.5036 0.4213 0.2359 0.096 Uiso 1 1 calc R
H44C H 0.6034 0.4426 0.2124 0.096 Uiso 1 1 calc R
C45 C 0.3218(5) 0.5596(5) 0.4318(4) 0.051(2) Uani 1 1 d .
C46 C 0.3617(7) 0.6334(6) 0.4100(5) 0.080(3) Uani 1 1 d .
H46A H 0.3257 0.6670 0.3763 0.119 Uiso 1 1 calc R
H46B H 0.4206 0.6268 0.3872 0.119 Uiso 1 1 calc R
H46C H 0.3655 0.6560 0.4520 0.119 Uiso 1 1 calc R
C47 C 0.3577(7) 0.5115(6) 0.4970(4) 0.083(3) Uani 1 1 d .
H47A H 0.3229 0.4661 0.5128 0.124 Uiso 1 1 calc R
H47B H 0.3548 0.5407 0.5351 0.124 Uiso 1 1 calc R
H47C H 0.4187 0.4961 0.4856 0.124 Uiso 1 1 calc R
C48 C 0.2246(6) 0.5697(7) 0.4395(5) 0.088(4) Uani 1 1 d .
H48A H 0.2042 0.5996 0.3950 0.132 Uiso 1 1 calc R
H48B H 0.2074 0.5964 0.4786 0.132 Uiso 1 1 calc R
H48C H 0.1983 0.5198 0.4498 0.132 Uiso 1 1 calc R
C49 C 0.3050(7) 0.3745(5) 0.3075(6) 0.073(3) Uani 1 1 d .
C50 C 0.3566(9) 0.3282(6) 0.3648(7) 0.115(5) Uani 1 1 d .
H50A H 0.4176 0.3222 0.3461 0.172 Uiso 1 1 calc R
H50B H 0.3315 0.2780 0.3805 0.172 Uiso 1 1 calc R
H50C H 0.3545 0.3540 0.4053 0.172 Uiso 1 1 calc R
C51 C 0.3076(10) 0.3299(7) 0.2461(7) 0.123(5) Uani 1 1 d .
H51A H 0.3684 0.3239 0.2267 0.185 Uiso 1 1 calc R
H51B H 0.2728 0.3580 0.2083 0.185 Uiso 1 1 calc R
H51C H 0.2834 0.2797 0.2643 0.185 Uiso 1 1 calc R
C52 C 0.2125(8) 0.3938(7) 0.3352(8) 0.125(5) Uani 1 1 d .
H52A H 0.1822 0.4261 0.2966 0.188 Uiso 1 1 calc R
H52B H 0.2146 0.4210 0.3744 0.188 Uiso 1 1 calc R
H52C H 0.1809 0.3469 0.3524 0.188 Uiso 1 1 calc R
Si4 Si 0.19879(12) 0.81488(10) 0.50437(9) 0.0280(4) Uani 1 1 d .
O61 O 0.2347(3) 0.8310(2) 0.4217(2) 0.0295(10) Uani 1 1 d .
O62 O 0.1232(3) 0.7519(3) 0.5226(2) 0.0371(11) Uani 1 1 d .
O63 O 0.1566(3) 0.8897(3) 0.5303(2) 0.0355(11) Uani 1 1 d .
O64 O 0.2795(3) 0.7771(3) 0.5499(2) 0.0352(11) Uani 1 1 d .
C61 C 0.0325(4) 0.7563(4) 0.5086(3) 0.0347(15) Uani 1 1 d .
C62 C 0.0066(6) 0.6744(5) 0.5180(5) 0.061(2) Uani 1 1 d .
H62A H 0.0160 0.6476 0.5666 0.092 Uiso 1 1 calc R
H62B H 0.0425 0.6496 0.4837 0.092 Uiso 1 1 calc R
H62C H -0.0554 0.6732 0.5098 0.092 Uiso 1 1 calc R
C63 C 0.0199(6) 0.8000(6) 0.4349(4) 0.073(3) Uani 1 1 d .
H63A H 0.0542 0.7750 0.3999 0.109 Uiso 1 1 calc R
H63B H 0.0394 0.8520 0.4302 0.109 Uiso 1 1 calc R
H63C H -0.0423 0.8016 0.4263 0.109 Uiso 1 1 calc R
C64 C -0.0212(6) 0.7922(6) 0.5654(5) 0.069(3) Uani 1 1 d .
H64A H -0.0156 0.7598 0.6125 0.104 Uiso 1 1 calc R
H64B H -0.0830 0.7970 0.5552 0.104 Uiso 1 1 calc R
H64C H 0.0005 0.8426 0.5649 0.104 Uiso 1 1 calc R
C65 C 0.1864(5) 0.9659(4) 0.5202(4) 0.0390(17) Uani 1 1 d .
C66 C 0.2862(6) 0.9648(5) 0.5170(5) 0.060(2) Uani 1 1 d .
H66A H 0.3109 0.9398 0.4784 0.091 Uiso 1 1 calc R
H66B H 0.3059 0.9368 0.5625 0.091 Uiso 1 1 calc R
H66C H 0.3060 1.0171 0.5083 0.091 Uiso 1 1 calc R
C67 C 0.1519(5) 1.0106(4) 0.4525(4) 0.0493(19) Uani 1 1 d .
H67A H 0.0882 1.0061 0.4550 0.074 Uiso 1 1 calc R
H67B H 0.1793 0.9905 0.4117 0.074 Uiso 1 1 calc R
H67C H 0.1657 1.0642 0.4470 0.074 Uiso 1 1 calc R
C68 C 0.1451(6) 0.9974(5) 0.5832(4) 0.064(3) Uani 1 1 d .
H68A H 0.0812 0.9967 0.5841 0.096 Uiso 1 1 calc R
H68B H 0.1628 1.0499 0.5790 0.096 Uiso 1 1 calc R
H68C H 0.1646 0.9662 0.6274 0.096 Uiso 1 1 calc R
C69 C 0.2822(5) 0.7411(5) 0.6242(3) 0.0456(19) Uani 1 1 d .
C70 C 0.2581(7) 0.6594(5) 0.6309(4) 0.069(3) Uani 1 1 d .
H70A H 0.2976 0.6352 0.5983 0.103 Uiso 1 1 calc R
H70B H 0.1976 0.6579 0.6188 0.103 Uiso 1 1 calc R
H70C H 0.2634 0.6322 0.6800 0.103 Uiso 1 1 calc R
C71 C 0.3757(7) 0.7435(7) 0.6411(5) 0.096(4) Uani 1 1 d .
H71A H 0.4140 0.7170 0.6095 0.145 Uiso 1 1 calc R
H71B H 0.3816 0.7186 0.6908 0.145 Uiso 1 1 calc R
H71C H 0.3925 0.7965 0.6339 0.145 Uiso 1 1 calc R
C72 C 0.2170(8) 0.7796(6) 0.6704(4) 0.095(4) Uani 1 1 d .
H72A H 0.2336 0.8321 0.6675 0.142 Uiso 1 1 calc R
H72B H 0.2166 0.7521 0.7199 0.142 Uiso 1 1 calc R
H72C H 0.1585 0.7796 0.6537 0.142 Uiso 1 1 calc R
Si5 Si 0.13211(11) 0.98587(9) 0.21718(8) 0.0224(3) Uani 1 1 d .
O81 O 0.1295(3) 0.9317(2) 0.2938(2) 0.0290(10) Uani 1 1 d .
O82 O 0.2238(3) 0.9504(2) 0.18154(19) 0.0229(9) Uani 1 1 d .
O83 O 0.1494(3) 1.0742(2) 0.2135(2) 0.0318(10) Uani 1 1 d .
O84 O 0.0484(3) 0.9835(2) 0.1722(2) 0.0263(9) Uani 1 1 d .
C81 C 0.2705(4) 0.9757(4) 0.1113(3) 0.0280(13) Uani 1 1 d .
C82 C 0.3269(4) 1.0422(4) 0.1144(4) 0.0379(16) Uani 1 1 d .
H82A H 0.2892 1.0849 0.1253 0.057 Uiso 1 1 calc R
H82B H 0.3602 1.0579 0.0682 0.057 Uiso 1 1 calc R
H82C H 0.3676 1.0264 0.1516 0.057 Uiso 1 1 calc R
C83 C 0.3278(5) 0.9076(4) 0.0979(4) 0.0398(17) Uani 1 1 d .
H83A H 0.3682 0.8933 0.1355 0.060 Uiso 1 1 calc R
H83B H 0.3614 0.9207 0.0515 0.060 Uiso 1 1 calc R
H83C H 0.2908 0.8648 0.0979 0.060 Uiso 1 1 calc R
C84 C 0.2057(4) 0.9984(4) 0.0546(3) 0.0342(15) Uani 1 1 d .
H84A H 0.1686 1.0417 0.0649 0.051 Uiso 1 1 calc R
H84B H 0.1690 0.9554 0.0547 0.051 Uiso 1 1 calc R
H84C H 0.2378 1.0127 0.0077 0.051 Uiso 1 1 calc R
C85 C 0.0914(5) 1.1381(4) 0.2217(4) 0.0381(16) Uani 1 1 d .
C86 C 0.1434(6) 1.1920(5) 0.2489(6) 0.071(3) Uani 1 1 d .
H86A H 0.1590 1.1691 0.2971 0.106 Uiso 1 1 calc R
H86B H 0.1085 1.2392 0.2502 0.106 Uiso 1 1 calc R
H86C H 0.1968 1.2033 0.2173 0.106 Uiso 1 1 calc R
C87 C 0.0133(6) 1.1129(5) 0.2731(5) 0.068(3) Uani 1 1 d .
H87A H -0.0221 1.0803 0.2526 0.102 Uiso 1 1 calc R
H87B H -0.0222 1.1576 0.2819 0.102 Uiso 1 1 calc R
H87C H 0.0336 1.0845 0.3181 0.102 Uiso 1 1 calc R
C88 C 0.0604(7) 1.1705(5) 0.1484(5) 0.080(3) Uani 1 1 d .
H88A H 0.0318 1.1310 0.1311 0.120 Uiso 1 1 calc R
H88B H 0.1108 1.1882 0.1153 0.120 Uiso 1 1 calc R
H88C H 0.0187 1.2133 0.1515 0.120 Uiso 1 1 calc R
C89 C -0.0113(4) 0.9233(4) 0.1725(4) 0.0343(15) Uani 1 1 d .
C90 C 0.0381(5) 0.8485(4) 0.1730(4) 0.0401(17) Uani 1 1 d .
H90A H 0.0625 0.8311 0.2191 0.060 Uiso 1 1 calc R
H90B H 0.0857 0.8549 0.1349 0.060 Uiso 1 1 calc R
H90C H -0.0019 0.8107 0.1652 0.060 Uiso 1 1 calc R
C91 C -0.0564(5) 0.9493(4) 0.1034(4) 0.049(2) Uani 1 1 d .
H91A H -0.0785 1.0020 0.1002 0.073 Uiso 1 1 calc R
H91B H -0.1054 0.9166 0.1031 0.073 Uiso 1 1 calc R
H91C H -0.0143 0.9460 0.0625 0.073 Uiso 1 1 calc R
C92 C -0.0757(5) 0.9188(5) 0.2375(4) 0.057(2) Uani 1 1 d .
H92A H -0.1110 0.9664 0.2338 0.086 Uiso 1 1 calc R
H92B H -0.0436 0.9108 0.2804 0.086 Uiso 1 1 calc R
H92C H -0.1141 0.8763 0.2404 0.086 Uiso 1 1 calc R
Si6 Si 0.48250(10) 0.90631(9) 0.27767(9) 0.0222(3) Uani 1 1 d .
O101 O 0.3912(3) 0.8640(2) 0.2878(2) 0.0283(9) Uani 1 1 d .
O102 O 0.5327(3) 0.8810(2) 0.2057(2) 0.0296(10) Uani 1 1 d .
O103 O 0.4737(3) 0.9979(2) 0.2596(2) 0.0304(10) Uani 1 1 d .
O104 O 0.5402(3) 0.8836(3) 0.3446(2) 0.0361(11) Uani 1 1 d .
C101 C 0.6085(4) 0.9131(4) 0.1619(4) 0.0401(17) Uani 1 1 d .
C102 C 0.5785(5) 0.9815(4) 0.1093(4) 0.050(2) Uani 1 1 d .
H10D H 0.6290 1.0033 0.0786 0.074 Uiso 1 1 calc R
H10E H 0.5506 1.0195 0.1351 0.074 Uiso 1 1 calc R
H10F H 0.5362 0.9661 0.0800 0.074 Uiso 1 1 calc R
C103 C 0.6454(6) 0.8508(5) 0.1227(5) 0.066(3) Uani 1 1 d .
H10M H 0.6659 0.8070 0.1573 0.098 Uiso 1 1 calc R
H10N H 0.6945 0.8702 0.0889 0.098 Uiso 1 1 calc R
H10O H 0.5995 0.8352 0.0969 0.098 Uiso 1 1 calc R
C104 C 0.6761(5) 0.9353(5) 0.2067(4) 0.061(2) Uani 1 1 d .
H10G H 0.6937 0.8906 0.2416 0.091 Uiso 1 1 calc R
H10H H 0.6506 0.9748 0.2317 0.091 Uiso 1 1 calc R
H10I H 0.7275 0.9547 0.1757 0.091 Uiso 1 1 calc R
C105 C 0.4462(5) 1.0548(4) 0.3007(4) 0.0432(18) Uani 1 1 d .
C106 C 0.4599(7) 1.1302(4) 0.2515(5) 0.075(3) Uani 1 1 d .
H10P H 0.4217 1.1358 0.2124 0.112 Uiso 1 1 calc R
H10Q H 0.5212 1.1329 0.2319 0.112 Uiso 1 1 calc R
H10R H 0.4460 1.1712 0.2780 0.112 Uiso 1 1 calc R
C107 C 0.4982(7) 1.0480(6) 0.3649(5) 0.078(3) Uani 1 1 d .
H10J H 0.4864 0.9996 0.3975 0.117 Uiso 1 1 calc R
H10K H 0.4813 1.0901 0.3894 0.117 Uiso 1 1 calc R
H10L H 0.5609 1.0497 0.3494 0.117 Uiso 1 1 calc R
C108 C 0.3494(6) 1.0462(5) 0.3239(5) 0.065(2) Uani 1 1 d .
H10S H 0.3406 0.9966 0.3553 0.097 Uiso 1 1 calc R
H10T H 0.3165 1.0498 0.2818 0.097 Uiso 1 1 calc R
H10U H 0.3285 1.0866 0.3495 0.097 Uiso 1 1 calc R
C109 C 0.5590(5) 0.8152(4) 0.3941(4) 0.0448(19) Uani 1 1 d .
C110 C 0.5692(6) 0.7486(4) 0.3562(4) 0.052(2) Uani 1 1 d .
H11A H 0.6122 0.7601 0.3150 0.077 Uiso 1 1 calc R
H11B H 0.5126 0.7393 0.3400 0.077 Uiso 1 1 calc R
H11C H 0.5892 0.7032 0.3890 0.077 Uiso 1 1 calc R
C111 C 0.6484(6) 0.8266(6) 0.4209(5) 0.081(3) Uani 1 1 d .
H11G H 0.6929 0.8352 0.3805 0.122 Uiso 1 1 calc R
H11H H 0.6652 0.7811 0.4552 0.122 Uiso 1 1 calc R
H11I H 0.6438 0.8707 0.4442 0.122 Uiso 1 1 calc R
C112 C 0.4890(7) 0.8035(5) 0.4539(4) 0.066(3) Uani 1 1 d .
H11J H 0.4879 0.8454 0.4797 0.098 Uiso 1 1 calc R
H11K H 0.5009 0.7553 0.4865 0.098 Uiso 1 1 calc R
H11L H 0.4321 0.8020 0.4348 0.098 Uiso 1 1 calc R

loop_
_atom_site_aniso_label
_atom_site_aniso_U_11
_atom_site_aniso_U_22
_atom_site_aniso_U_33
_atom_site_aniso_U_23
_atom_site_aniso_U_13
_atom_site_aniso_U_12
U1 0.01775(11) 0.02638(12) 0.02115(11) -0.00622(9) -0.00103(9) -0.00401(9)
U2 0.01979(11) 0.02285(12) 0.01821(10) -0.00455(9) -0.00216(8) 0.00068(9)
N1 0.032(3) 0.025(3) 0.023(2) -0.002(2) -0.002(2) 0.002(2)
Cs1 0.02258(19) 0.0263(2) 0.03150(19) -0.00654(16) -0.00300(15) -0.00129(15)
Si1 0.0192(8) 0.0314(10) 0.0385(10) -0.0083(8) -0.0014(7) -0.0061(7)
O1 0.020(2) 0.051(3) 0.067(3) -0.026(3) 0.003(2) -0.009(2)
O2 0.033(3) 0.081(4) 0.043(3) -0.034(3) 0.003(2) -0.017(3)
O3 0.045(3) 0.065(4) 0.057(3) -0.010(3) -0.003(3) -0.004(3)
O4 0.066(4) 0.055(4) 0.128(6) -0.056(4) 0.052(4) -0.033(3)
C1 0.057(5) 0.062(5) 0.036(4) -0.026(4) 0.006(4) -0.022(4)
C2 0.112(9) 0.060(6) 0.087(7) -0.048(6) 0.033(6) -0.031(6)
C3 0.129(12) 0.122(11) 0.080(8) -0.004(7) -0.043(8) -0.016(9)
C4 0.085(8) 0.161(12) 0.070(7) -0.057(7) 0.042(6) -0.060(8)
C5 0.034(4) 0.047(4) 0.037(4) -0.014(3) -0.007(3) 0.000(3)
C6 0.083(7) 0.063(6) 0.078(6) -0.038(5) 0.019(5) -0.023(5)
C7 0.031(4) 0.057(5) 0.064(5) -0.017(4) -0.007(4) -0.006(4)
C8 0.081(7) 0.059(6) 0.090(7) -0.036(5) 0.030(6) -0.025(5)
C9 0.052(5) 0.030(4) 0.060(5) -0.013(4) -0.005(4) -0.006(4)
C10 0.061(6) 0.045(5) 0.072(6) -0.007(4) 0.008(5) -0.021(4)
C11 0.085(8) 0.099(9) 0.137(10) -0.077(8) 0.044(7) -0.047(7)
C12 0.174(16) 0.168(16) 0.133(12) -0.016(11) -0.082(12) 0.080(13)
Si2 0.0240(9) 0.0256(9) 0.0197(8) -0.0033(7) -0.0023(7) -0.0015(7)
O21 0.028(2) 0.032(2) 0.023(2) -0.0066(18) 0.0001(18) -0.0043(19)
O22 0.023(2) 0.038(3) 0.024(2) -0.0029(19) 0.0005(18) -0.0039(19)
O23 0.029(2) 0.035(3) 0.025(2) -0.0049(19) -0.0030(18) -0.002(2)
O24 0.038(3) 0.025(2) 0.030(2) -0.0056(18) -0.008(2) 0.001(2)
C21 0.026(3) 0.034(4) 0.034(3) -0.001(3) 0.005(3) -0.002(3)
C22 0.043(4) 0.040(4) 0.051(4) 0.004(4) 0.003(4) -0.005(4)
C23 0.033(4) 0.054(5) 0.055(5) -0.008(4) 0.003(4) 0.004(4)
C24 0.041(4) 0.065(5) 0.034(4) -0.019(4) 0.010(3) -0.001(4)
C25 0.034(4) 0.040(4) 0.032(3) -0.009(3) -0.008(3) 0.001(3)
C26 0.083(7) 0.049(5) 0.084(7) 0.011(5) -0.046(6) 0.005(5)
C27 0.030(5) 0.185(13) 0.055(6) -0.022(7) -0.008(4) 0.018(6)
C28 0.094(7) 0.069(6) 0.055(5) -0.028(5) -0.050(5) 0.024(5)
C29 0.031(4) 0.026(3) 0.044(4) -0.010(3) -0.009(3) -0.001(3)
C30 0.049(5) 0.049(5) 0.070(6) 0.028(4) -0.016(4) 0.005(4)
C31 0.100(8) 0.040(5) 0.062(5) -0.028(4) -0.012(5) -0.001(5)
C32 0.060(6) 0.036(5) 0.091(7) -0.002(5) 0.022(5) -0.011(4)
Si3 0.0270(9) 0.0237(9) 0.0295(9) -0.0006(7) -0.0020(7) -0.0012(7)
O41 0.025(2) 0.036(3) 0.031(2) -0.004(2) -0.0060(19) 0.003(2)
O42 0.025(2) 0.030(2) 0.039(2) 0.005(2) -0.001(2) 0.0017(19)
O43 0.052(3) 0.068(4) 0.038(3) -0.004(3) -0.004(3) 0.008(3)
O44 0.049(3) 0.030(3) 0.088(4) -0.011(3) -0.012(3) -0.003(2)
C41 0.028(4) 0.034(4) 0.048(4) 0.005(3) -0.005(3) 0.008(3)
C42 0.021(4) 0.062(6) 0.135(9) 0.024(6) 0.005(5) 0.013(4)
C43 0.043(5) 0.081(6) 0.047(5) -0.010(4) -0.012(4) 0.026(4)
C44 0.043(5) 0.098(7) 0.058(5) -0.037(5) -0.010(4) 0.026(5)
C45 0.052(5) 0.072(6) 0.026(4) -0.007(4) 0.003(3) 0.013(4)
C46 0.090(8) 0.069(7) 0.081(7) -0.025(6) 0.008(6) 0.001(6)
C47 0.073(7) 0.117(9) 0.045(5) 0.008(5) -0.011(5) 0.032(6)
C48 0.047(6) 0.146(11) 0.073(7) -0.035(7) 0.004(5) 0.027(6)
C49 0.067(7) 0.039(5) 0.110(8) 0.004(5) -0.008(6) -0.024(5)
C50 0.147(13) 0.065(8) 0.116(10) 0.029(7) -0.021(9) -0.003(8)
C51 0.167(14) 0.075(8) 0.144(12) -0.040(8) -0.027(10) -0.055(9)
C52 0.078(9) 0.089(9) 0.204(15) -0.006(10) -0.001(9) -0.056(8)
Si4 0.0317(10) 0.0323(10) 0.0195(8) -0.0045(7) -0.0024(7) 0.0033(8)
O61 0.033(2) 0.032(2) 0.024(2) -0.0045(18) -0.0054(19) 0.005(2)
O62 0.040(3) 0.035(3) 0.036(2) -0.007(2) -0.003(2) -0.002(2)
O63 0.045(3) 0.030(3) 0.030(2) -0.007(2) 0.000(2) 0.005(2)
O64 0.038(3) 0.040(3) 0.022(2) 0.0027(19) -0.002(2) 0.008(2)
C61 0.034(4) 0.040(4) 0.032(3) -0.011(3) -0.004(3) -0.004(3)
C62 0.057(6) 0.048(5) 0.080(6) -0.018(5) 0.001(5) -0.014(4)
C63 0.058(6) 0.100(8) 0.055(5) 0.015(5) -0.033(5) -0.024(6)
C64 0.055(6) 0.078(7) 0.083(7) -0.041(6) 0.011(5) -0.005(5)
C65 0.046(4) 0.033(4) 0.039(4) -0.007(3) -0.001(3) -0.006(3)
C66 0.064(6) 0.065(6) 0.057(5) -0.018(4) -0.006(4) -0.012(5)
C67 0.059(5) 0.036(4) 0.052(5) -0.008(4) -0.008(4) 0.003(4)
C68 0.094(7) 0.045(5) 0.056(5) -0.022(4) 0.010(5) 0.000(5)
C69 0.053(5) 0.056(5) 0.025(3) -0.002(3) -0.010(3) 0.015(4)
C70 0.089(7) 0.051(6) 0.052(5) 0.021(4) -0.005(5) 0.014(5)
C71 0.084(8) 0.137(11) 0.054(6) 0.033(6) -0.038(6) -0.025(8)
C72 0.164(12) 0.089(8) 0.023(4) -0.007(4) -0.007(5) 0.062(8)
Si5 0.0209(8) 0.0241(9) 0.0224(8) -0.0047(7) -0.0039(7) 0.0018(7)
O81 0.024(2) 0.037(3) 0.025(2) -0.0044(19) -0.0016(18) 0.0025(19)
O82 0.023(2) 0.025(2) 0.0174(19) 0.0004(16) 0.0000(16) 0.0061(17)
O83 0.028(2) 0.027(2) 0.044(3) -0.013(2) -0.013(2) 0.0031(19)
O84 0.023(2) 0.023(2) 0.034(2) -0.0054(18) -0.0075(18) -0.0008(17)
C81 0.029(3) 0.028(3) 0.025(3) -0.002(3) 0.001(3) -0.001(3)
C82 0.031(4) 0.037(4) 0.045(4) -0.008(3) 0.002(3) -0.005(3)
C83 0.038(4) 0.047(4) 0.031(3) -0.005(3) 0.007(3) 0.006(3)
C84 0.029(4) 0.045(4) 0.026(3) 0.000(3) -0.001(3) 0.000(3)
C85 0.040(4) 0.029(4) 0.047(4) -0.013(3) -0.010(3) 0.014(3)
C86 0.061(6) 0.047(5) 0.117(8) -0.044(6) -0.011(6) 0.004(4)
C87 0.059(6) 0.061(6) 0.094(7) -0.047(5) 0.011(5) 0.003(5)
C88 0.102(8) 0.053(6) 0.086(7) -0.011(5) -0.043(6) 0.040(6)
C89 0.027(3) 0.032(4) 0.042(4) 0.003(3) -0.009(3) -0.009(3)
C90 0.034(4) 0.032(4) 0.056(4) -0.007(3) -0.013(3) -0.006(3)
C91 0.047(5) 0.041(4) 0.061(5) -0.003(4) -0.031(4) -0.005(4)
C92 0.035(4) 0.060(6) 0.071(6) -0.002(5) 0.004(4) -0.007(4)
Si6 0.0172(8) 0.0202(8) 0.0285(8) -0.0024(7) -0.0040(7) -0.0002(6)
O101 0.021(2) 0.029(2) 0.033(2) -0.0016(19) -0.0042(18) -0.0027(18)
O102 0.020(2) 0.033(2) 0.036(2) -0.009(2) 0.0033(19) -0.0062(19)
O103 0.030(2) 0.028(2) 0.034(2) -0.0065(19) -0.0038(19) -0.0015(19)
O104 0.036(3) 0.037(3) 0.038(2) -0.007(2) -0.017(2) -0.004(2)
C101 0.025(4) 0.040(4) 0.053(4) -0.007(3) 0.008(3) -0.007(3)
C102 0.038(4) 0.045(5) 0.057(5) 0.004(4) 0.011(4) -0.006(4)
C103 0.059(6) 0.048(5) 0.081(6) -0.013(5) 0.041(5) -0.003(4)
C104 0.028(4) 0.082(7) 0.066(5) 0.006(5) -0.004(4) -0.016(4)
C105 0.053(5) 0.036(4) 0.043(4) -0.014(3) -0.005(4) 0.000(4)
C106 0.124(9) 0.030(5) 0.068(6) -0.015(4) 0.008(6) 0.007(5)
C107 0.104(8) 0.067(6) 0.080(7) -0.042(5) -0.041(6) 0.015(6)
C108 0.059(6) 0.072(6) 0.067(6) -0.031(5) 0.003(5) 0.012(5)
C109 0.049(5) 0.042(4) 0.043(4) 0.002(3) -0.022(4) -0.008(4)
C110 0.061(5) 0.041(5) 0.052(5) -0.002(4) -0.019(4) 0.008(4)
C111 0.076(7) 0.079(7) 0.089(7) 0.007(6) -0.061(6) -0.007(6)
C112 0.096(8) 0.056(6) 0.041(5) -0.001(4) -0.006(5) -0.001(5)

loop_
_atom_type_symbol
_atom_type_description
_atom_type_scat_dispersion_real
_atom_type_scat_dispersion_imag
_atom_type_scat_source
C C 0.0033 0.0016 'International Tables Vol C Tables 4.2.6.8 and 6.1.1.4'
H H 0.0000 0.0000 'International Tables Vol C Tables 4.2.6.8 and 6.1.1.4'
N N 0.0061 0.0033 'International Tables Vol C Tables 4.2.6.8 and 6.1.1.4'
O O 0.0106 0.0060 'International Tables Vol C Tables 4.2.6.8 and 6.1.1.4'
Si Si 0.0817 0.0704 'International Tables Vol C Tables 4.2.6.8 and 6.1.1.4'
Cs Cs -0.3680 2.1192 'International Tables Vol C Tables 4.2.6.8 and 6.1.1.4'
U U -9.6767 9.6646 'International Tables Vol C Tables 4.2.6.8 and 6.1.1.4'

loop_
_geom_angle_atom_site_label_1
_geom_angle_atom_site_label_2
_geom_angle_atom_site_label_3
_geom_angle
N1 U1 O41 99.88(18)
N1 U1 O1 128.48(18)
O41 U1 O1 109.68(18)
N1 U1 O21 101.91(17)
O41 U1 O21 96.46(16)
O1 U1 O21 115.04(17)
N1 U1 Cs1 61.26(14)
O41 U1 Cs1 67.49(11)
O1 U1 Cs1 170.04(12)
O21 U1 Cs1 57.04(11)
N1 U2 O61 112.21(17)
N1 U2 O101 102.10(17)
O61 U2 O101 99.77(15)
N1 U2 O81 108.77(18)
O61 U2 O81 95.77(15)
O101 U2 O81 136.81(15)
N1 U2 O82 93.12(15)
O61 U2 O82 149.56(14)
O101 U2 O82 90.64(13)
O81 U2 O82 58.80(13)
N1 U2 Si5 104.29(14)
O61 U2 Si5 121.25(12)
O101 U2 Si5 115.89(11)
O81 U2 Si5 27.50(10)
O82 U2 Si5 31.36(8)
N1 U2 Cs1 52.66(14)
O61 U2 Cs1 121.12(11)
O101 U2 Cs1 49.88(11)
O81 U2 Cs1 142.27(10)
O82 U2 Cs1 87.35(8)
Si5 U2 Cs1 117.57(3)
U1 N1 U2 170.3(3)
U1 N1 Cs1 86.62(15)
U2 N1 Cs1 98.19(17)
O42 Cs1 O22 93.74(11)
O42 Cs1 O102 136.89(11)
O22 Cs1 O102 115.88(11)
O42 Cs1 O21 89.48(11)
O22 Cs1 O21 47.71(10)
O102 Cs1 O21 133.58(11)
O42 Cs1 O101 124.46(11)
O22 Cs1 O101 138.93(11)
O102 Cs1 O101 46.51(10)
O21 Cs1 O101 111.86(10)
O42 Cs1 N1 95.02(11)
O22 Cs1 N1 106.59(11)
O102 Cs1 N1 104.65(11)
O21 Cs1 N1 59.67(11)
O101 Cs1 N1 60.18(11)
O42 Cs1 O41 43.97(10)
O22 Cs1 O41 89.26(10)
O102 Cs1 O41 152.56(10)
O21 Cs1 O41 56.12(10)
O101 Cs1 O41 107.31(10)
N1 Cs1 O41 54.67(11)
O42 Cs1 U1 77.14(8)
O22 Cs1 U1 81.29(7)
O102 Cs1 U1 134.88(8)
O21 Cs1 U1 34.61(7)
O101 Cs1 U1 92.26(7)
N1 Cs1 U1 32.12(8)
O41 Cs1 U1 33.42(7)
O42 Cs1 Si2 92.29(9)
O22 Cs1 Si2 23.96(8)
O102 Cs1 Si2 127.52(8)
O21 Cs1 Si2 23.76(7)
O101 Cs1 Si2 127.51(8)
N1 Cs1 Si2 82.91(8)
O41 Cs1 Si2 72.14(7)
U1 Cs1 Si2 57.82(2)
O42 Cs1 Si6 129.87(9)
O22 Cs1 Si6 134.82(8)
O102 Cs1 Si6 24.07(7)
O21 Cs1 Si6 129.54(8)
O101 Cs1 Si6 23.49(7)
N1 Cs1 Si6 83.55(9)
O41 Cs1 Si6 128.62(7)
U1 Cs1 Si6 115.52(3)
Si2 Cs1 Si6 136.62(4)
O42 Cs1 Si3 21.95(8)
O22 Cs1 Si3 96.92(8)
O102 Cs1 Si3 145.64(8)
O21 Cs1 Si3 76.11(8)
O101 Cs1 Si3 113.17(7)
N1 Cs1 Si3 73.28(9)
O41 Cs1 Si3 23.21(7)
U1 Cs1 Si3 56.58(3)
Si2 Cs1 Si3 86.69(4)
Si6 Cs1 Si3 127.77(4)
O42 Cs1 U2 113.87(8)
O22 Cs1 U2 124.17(8)
O102 Cs1 U2 75.83(7)
O21 Cs1 U2 83.43(7)
O101 Cs1 U2 31.24(7)
N1 Cs1 U2 29.15(8)
O41 Cs1 U2 80.97(7)
U1 Cs1 U2 61.081(7)
Si2 Cs1 U2 103.79(3)
Si6 Cs1 U2 54.45(2)
Si3 Cs1 U2 94.71(3)
O4 Si1 O1 115.2(3)
O4 Si1 O2 107.8(3)
O1 Si1 O2 114.5(3)
O4 Si1 O3 109.5(4)
O1 Si1 O3 101.2(3)
O2 Si1 O3 108.2(3)
Si1 O1 U1 168.3(3)
C1 O2 Si1 136.1(4)
C5 O3 Si1 130.2(5)
C9 O4 Si1 137.9(6)
O2 C1 C3 109.9(8)
O2 C1 C2 109.8(7)
C3 C1 C2 111.1(8)
O2 C1 C4 104.7(6)
C3 C1 C4 110.2(9)
C2 C1 C4 110.9(9)
C1 C2 H2A 109.5
C1 C2 H2B 109.5
H2A C2 H2B 109.5
C1 C2 H2C 109.5
H2A C2 H2C 109.5
H2B C2 H2C 109.5
C1 C3 H3A 109.5
C1 C3 H3B 109.5
H3A C3 H3B 109.5
C1 C3 H3C 109.5
H3A C3 H3C 109.5
H3B C3 H3C 109.5
C1 C4 H4A 109.5
C1 C4 H4B 109.5
H4A C4 H4B 109.5
C1 C4 H4C 109.5
H4A C4 H4C 109.5
H4B C4 H4C 109.5
O3 C5 C6 113.0(7)
O3 C5 C8 99.3(6)
C6 C5 C8 110.2(7)
O3 C5 C7 112.1(6)
C6 C5 C7 111.6(6)
C8 C5 C7 109.8(7)
C5 C6 H6A 109.5
C5 C6 H6B 109.5
H6A C6 H6B 109.5
C5 C6 H6C 109.5
H6A C6 H6C 109.5
H6B C6 H6C 109.5
C5 C7 H7A 109.5
C5 C7 H7B 109.5
H7A C7 H7B 109.5
C5 C7 H7C 109.5
H7A C7 H7C 109.5
H7B C7 H7C 109.5
C5 C8 H8A 109.5
C5 C8 H8B 109.5
H8A C8 H8B 109.5
C5 C8 H8C 109.5
H8A C8 H8C 109.5
H8B C8 H8C 109.5
O4 C9 C12 108.1(9)
O4 C9 C10 108.1(7)
C12 C9 C10 113.7(10)
O4 C9 C11 103.5(7)
C12 C9 C11 111.3(10)
C10 C9 C11 111.5(7)
C9 C10 H10A 109.5
C9 C10 H10B 109.5
H10A C10 H10B 109.5
C9 C10 H10C 109.5
H10A C10 H10C 109.5
H10B C10 H10C 109.5
C9 C11 H11D 109.5
C9 C11 H11E 109.5
H11D C11 H11E 109.5
C9 C11 H11F 109.5
H11D C11 H11F 109.5
H11E C11 H11F 109.5
C9 C12 H12A 109.5
C9 C12 H12B 109.5
H12A C12 H12B 109.5
C9 C12 H12C 109.5
H12A C12 H12C 109.5
H12B C12 H12C 109.5
O21 Si2 O23 114.2(2)
O21 Si2 O24 112.9(2)
O23 Si2 O24 105.9(2)
O21 Si2 O22 105.8(2)
O23 Si2 O22 105.5(2)
O24 Si2 O22 112.5(2)
O21 Si2 Cs1 54.73(15)
O23 Si2 Cs1 122.24(16)
O24 Si2 Cs1 131.37(17)
O22 Si2 Cs1 51.07(14)
Si2 O21 U1 161.9(3)
Si2 O21 Cs1 101.51(18)
U1 O21 Cs1 88.35(12)
C21 O22 Si2 129.3(4)
C21 O22 Cs1 123.2(3)
Si2 O22 Cs1 104.97(18)
C25 O23 Si2 132.8(4)
C29 O24 Si2 135.0(4)
O22 C21 C22 108.0(5)
O22 C21 C23 105.4(5)
C22 C21 C23 110.4(6)
O22 C21 C24 111.5(5)
C22 C21 C24 110.9(6)
C23 C21 C24 110.4(6)
C21 C22 H22A 109.5
C21 C22 H22B 109.5
H22A C22 H22B 109.5
C21 C22 H22C 109.5
H22A C22 H22C 109.5
H22B C22 H22C 109.5
C21 C23 H23A 109.5
C21 C23 H23B 109.5
H23A C23 H23B 109.5
C21 C23 H23C 109.5
H23A C23 H23C 109.5
H23B C23 H23C 109.5
C21 C24 H24A 109.5
C21 C24 H24B 109.5
H24A C24 H24B 109.5
C21 C24 H24C 109.5
H24A C24 H24C 109.5
H24B C24 H24C 109.5
O23 C25 C27 110.0(6)
O23 C25 C28 110.0(6)
C27 C25 C28 112.0(8)
O23 C25 C26 104.7(6)
C27 C25 C26 110.4(8)
C28 C25 C26 109.5(7)
C25 C26 H26A 109.5
C25 C26 H26B 109.5
H26A C26 H26B 109.5
C25 C26 H26C 109.5
H26A C26 H26C 109.5
H26B C26 H26C 109.5
C25 C27 H27A 109.5
C25 C27 H27B 109.5
H27A C27 H27B 109.5
C25 C27 H27C 109.5
H27A C27 H27C 109.5
H27B C27 H27C 109.5
C25 C28 H28A 109.5
C25 C28 H28B 109.5
H28A C28 H28B 109.5
C25 C28 H28C 109.5
H28A C28 H28C 109.5
H28B C28 H28C 109.5
O24 C29 C31 105.4(6)
O24 C29 C32 108.6(6)
C31 C29 C32 111.3(7)
O24 C29 C30 110.0(5)
C31 C29 C30 111.0(7)
C32 C29 C30 110.4(7)
C29 C30 H30A 109.5
C29 C30 H30B 109.5
H30A C30 H30B 109.5
C29 C30 H30C 109.5
H30A C30 H30C 109.5
H30B C30 H30C 109.5
C29 C31 H31A 109.5
C29 C31 H31B 109.5
H31A C31 H31B 109.5
C29 C31 H31C 109.5
H31A C31 H31C 109.5
H31B C31 H31C 109.5
C29 C32 H32A 109.5
C29 C32 H32B 109.5
H32A C32 H32B 109.5
C29 C32 H32C 109.5
H32A C32 H32C 109.5
H32B C32 H32C 109.5
O43 Si3 O41 113.7(3)
O43 Si3 O44 105.9(3)
O41 Si3 O44 111.7(3)
O43 Si3 O42 115.1(3)
O41 Si3 O42 106.3(2)
O44 Si3 O42 103.8(3)
O43 Si3 Cs1 116.1(2)
O41 Si3 Cs1 64.29(16)
O44 Si3 Cs1 135.6(2)
O42 Si3 Cs1 45.84(16)
Si3 O41 U1 170.3(3)
Si3 O41 Cs1 92.51(17)
U1 O41 Cs1 79.08(12)
C41 O42 Si3 130.1(4)
C41 O42 Cs1 116.7(3)
Si3 O42 Cs1 112.2(2)
C45 O43 Si3 133.9(5)
C49 O44 Si3 132.8(6)
O42 C41 C44 110.6(6)
O42 C41 C43 109.4(6)
C44 C41 C43 110.9(7)
O42 C41 C42 106.0(5)
C44 C41 C42 110.5(7)
C43 C41 C42 109.3(7)
C41 C42 H42A 109.5
C41 C42 H42B 109.5
H42A C42 H42B 109.5
C41 C42 H42C 109.5
H42A C42 H42C 109.5
H42B C42 H42C 109.5
C41 C43 H43A 109.5
C41 C43 H43B 109.5
H43A C43 H43B 109.5
C41 C43 H43C 109.5
H43A C43 H43C 109.5
H43B C43 H43C 109.5
C41 C44 H44A 109.5
C41 C44 H44B 109.5
H44A C44 H44B 109.5
C41 C44 H44C 109.5
H44A C44 H44C 109.5
H44B C44 H44C 109.5
C46 C45 O43 111.2(7)
C46 C45 C48 110.1(9)
O43 C45 C48 108.8(7)
C46 C45 C47 113.4(9)
O43 C45 C47 100.4(7)
C48 C45 C47 112.5(8)
C45 C46 H46A 109.5
C45 C46 H46B 109.5
H46A C46 H46B 109.5
C45 C46 H46C 109.5
H46A C46 H46C 109.5
H46B C46 H46C 109.5
C45 C47 H47A 109.5
C45 C47 H47B 109.5
H47A C47 H47B 109.5
C45 C47 H47C 109.5
H47A C47 H47C 109.5
H47B C47 H47C 109.5
C45 C48 H48A 109.5
C45 C48 H48B 109.5
H48A C48 H48B 109.5
C45 C48 H48C 109.5
H48A C48 H48C 109.5
H48B C48 H48C 109.5
O44 C49 C50 110.4(8)
O44 C49 C52 110.9(8)
C50 C49 C52 112.3(11)
O44 C49 C51 102.6(8)
C50 C49 C51 107.4(10)
C52 C49 C51 112.9(10)
C49 C50 H50A 109.5
C49 C50 H50B 109.5
H50A C50 H50B 109.5
C49 C50 H50C 109.5
H50A C50 H50C 109.5
H50B C50 H50C 109.5
C49 C51 H51A 109.5
C49 C51 H51B 109.5
H51A C51 H51B 109.5
C49 C51 H51C 109.5
H51A C51 H51C 109.5
H51B C51 H51C 109.5
C49 C52 H52A 109.5
C49 C52 H52B 109.5
H52A C52 H52B 109.5
C49 C52 H52C 109.5
H52A C52 H52C 109.5
H52B C52 H52C 109.5
O61 Si4 O63 113.0(2)
O61 Si4 O64 107.2(2)
O63 Si4 O64 112.4(3)
O61 Si4 O62 112.7(2)
O63 Si4 O62 106.2(3)
O64 Si4 O62 105.2(2)
Si4 O61 U2 165.1(3)
C61 O62 Si4 131.8(4)
C65 O63 Si4 132.0(4)
C69 O64 Si4 131.4(4)
O62 C61 C63 111.0(6)
O62 C61 C62 105.1(6)
C63 C61 C62 111.7(7)
O62 C61 C64 109.0(6)
C63 C61 C64 111.6(8)
C62 C61 C64 108.1(6)
C61 C62 H62A 109.5
C61 C62 H62B 109.5
H62A C62 H62B 109.5
C61 C62 H62C 109.5
H62A C62 H62C 109.5
H62B C62 H62C 109.5
C61 C63 H63A 109.5
C61 C63 H63B 109.5
H63A C63 H63B 109.5
C61 C63 H63C 109.5
H63A C63 H63C 109.5
H63B C63 H63C 109.5
C61 C64 H64A 109.5
C61 C64 H64B 109.5
H64A C64 H64B 109.5
C61 C64 H64C 109.5
H64A C64 H64C 109.5
H64B C64 H64C 109.5
O63 C65 C68 105.7(6)
O63 C65 C67 107.7(6)
C68 C65 C67 109.5(7)
O63 C65 C66 110.1(6)
C68 C65 C66 111.6(7)
C67 C65 C66 112.0(6)
C65 C66 H66A 109.5
C65 C66 H66B 109.5
H66A C66 H66B 109.5
C65 C66 H66C 109.5
H66A C66 H66C 109.5
H66B C66 H66C 109.5
C65 C67 H67A 109.5
C65 C67 H67B 109.5
H67A C67 H67B 109.5
C65 C67 H67C 109.5
H67A C67 H67C 109.5
H67B C67 H67C 109.5
C65 C68 H68A 109.5
C65 C68 H68B 109.5
H68A C68 H68B 109.5
C65 C68 H68C 109.5
H68A C68 H68C 109.5
H68B C68 H68C 109.5
O64 C69 C71 106.0(6)
O64 C69 C72 110.7(6)
C71 C69 C72 114.1(8)
O64 C69 C70 107.1(6)
C71 C69 C70 109.5(8)
C72 C69 C70 109.2(8)
C69 C70 H70A 109.5
C69 C70 H70B 109.5
H70A C70 H70B 109.5
C69 C70 H70C 109.5
H70A C70 H70C 109.5
H70B C70 H70C 109.5
C69 C71 H71A 109.5
C69 C71 H71B 109.5
H71A C71 H71B 109.5
C69 C71 H71C 109.5
H71A C71 H71C 109.5
H71B C71 H71C 109.5
C69 C72 H72A 109.5
C69 C72 H72B 109.5
H72A C72 H72B 109.5
C69 C72 H72C 109.5
H72A C72 H72C 109.5
H72B C72 H72C 109.5
O81 Si5 O83 116.9(2)
O81 Si5 O84 115.8(2)
O83 Si5 O84 106.6(2)
O81 Si5 O82 98.4(2)
O83 Si5 O82 105.4(2)
O84 Si5 O82 113.2(2)
O81 Si5 U2 40.18(15)
O83 Si5 U2 121.54(17)
O84 Si5 U2 131.77(16)
O82 Si5 U2 58.29(14)
Si5 O81 U2 112.3(2)
C81 O82 Si5 129.4(4)
C81 O82 U2 139.8(3)
Si5 O82 U2 90.35(15)
C85 O83 Si5 132.3(4)
C89 O84 Si5 131.3(4)
O82 C81 C84 110.3(5)
O82 C81 C83 105.1(5)
C84 C81 C83 110.8(5)
O82 C81 C82 109.1(5)
C84 C81 C82 110.9(5)
C83 C81 C82 110.4(6)
C81 C82 H82A 109.5
C81 C82 H82B 109.5
H82A C82 H82B 109.5
C81 C82 H82C 109.5
H82A C82 H82C 109.5
H82B C82 H82C 109.5
C81 C83 H83A 109.5
C81 C83 H83B 109.5
H83A C83 H83B 109.5
C81 C83 H83C 109.5
H83A C83 H83C 109.5
H83B C83 H83C 109.5
C81 C84 H84A 109.5
C81 C84 H84B 109.5
H84A C84 H84B 109.5
C81 C84 H84C 109.5
H84A C84 H84C 109.5
H84B C84 H84C 109.5
O83 C85 C86 106.5(6)
O83 C85 C87 110.6(6)
C86 C85 C87 111.0(7)
O83 C85 C88 106.3(6)
C86 C85 C88 113.0(7)
C87 C85 C88 109.3(8)
C85 C86 H86A 109.5
C85 C86 H86B 109.5
H86A C86 H86B 109.5
C85 C86 H86C 109.5
H86A C86 H86C 109.5
H86B C86 H86C 109.5
C85 C87 H87A 109.5
C85 C87 H87B 109.5
H87A C87 H87B 109.5
C85 C87 H87C 109.5
H87A C87 H87C 109.5
H87B C87 H87C 109.5
C85 C88 H88A 109.5
C85 C88 H88B 109.5
H88A C88 H88B 109.5
C85 C88 H88C 109.5
H88A C88 H88C 109.5
H88B C88 H88C 109.5
O84 C89 C90 110.8(5)
O84 C89 C92 108.3(6)
C90 C89 C92 110.9(6)
O84 C89 C91 103.9(5)
C90 C89 C91 111.0(6)
C92 C89 C91 111.7(6)
C89 C90 H90A 109.5
C89 C90 H90B 109.5
H90A C90 H90B 109.5
C89 C90 H90C 109.5
H90A C90 H90C 109.5
H90B C90 H90C 109.5
C89 C91 H91A 109.5
C89 C91 H91B 109.5
H91A C91 H91B 109.5
C89 C91 H91C 109.5
H91A C91 H91C 109.5
H91B C91 H91C 109.5
C89 C92 H92A 109.5
C89 C92 H92B 109.5
H92A C92 H92B 109.5
C89 C92 H92C 109.5
H92A C92 H92C 109.5
H92B C92 H92C 109.5
O104 Si6 O101 113.9(2)
O104 Si6 O103 106.8(2)
O101 Si6 O103 114.9(2)
O104 Si6 O102 111.7(2)
O101 Si6 O102 103.4(2)
O103 Si6 O102 105.9(2)
O104 Si6 Cs1 113.47(18)
O101 Si6 Cs1 54.18(16)
O103 Si6 Cs1 139.01(17)
O102 Si6 Cs1 52.36(14)
Si6 O101 U2 156.1(3)
Si6 O101 Cs1 102.33(19)
U2 O101 Cs1 98.89(13)
C101 O102 Si6 128.9(4)
C101 O102 Cs1 127.3(4)
Si6 O102 Cs1 103.57(17)
C105 O103 Si6 134.1(4)
C109 O104 Si6 135.5(4)
O102 C101 C102 108.5(6)
O102 C101 C104 111.7(6)
C102 C101 C104 110.4(6)
O102 C101 C103 105.0(5)
C102 C101 C103 110.0(7)
C104 C101 C103 111.1(7)
C101 C102 H10D 109.5
C101 C102 H10E 109.5
H10D C102 H10E 109.5
C101 C102 H10F 109.5
H10D C102 H10F 109.5
H10E C102 H10F 109.5
C101 C103 H10M 109.5
C101 C103 H10N 109.5
H10M C103 H10N 109.5
C101 C103 H10O 109.5
H10M C103 H10O 109.5
H10N C103 H10O 109.5
C101 C104 H10G 109.5
C101 C104 H10H 109.5
H10G C104 H10H 109.5
C101 C104 H10I 109.5
H10G C104 H10I 109.5
H10H C104 H10I 109.5
O103 C105 C106 106.2(6)
O103 C105 C107 111.6(7)
C106 C105 C107 110.5(7)
O103 C105 C108 108.3(6)
C106 C105 C108 109.8(8)
C107 C105 C108 110.4(7)
C105 C106 H10P 109.5
C105 C106 H10Q 109.5
H10P C106 H10Q 109.5
C105 C106 H10R 109.5
H10P C106 H10R 109.5
H10Q C106 H10R 109.5
C105 C107 H10J 109.5
C105 C107 H10K 109.5
H10J C107 H10K 109.5
C105 C107 H10L 109.5
H10J C107 H10L 109.5
H10K C107 H10L 109.5
C105 C108 H10S 109.5
C105 C108 H10T 109.5
H10S C108 H10T 109.5
C105 C108 H10U 109.5
H10S C108 H10U 109.5
H10T C108 H10U 109.5
O104 C109 C112 109.9(7)
O104 C109 C110 110.0(6)
C112 C109 C110 111.9(7)
O104 C109 C111 105.5(6)
C112 C109 C111 111.2(7)
C110 C109 C111 108.1(8)
C109 C110 H11A 109.5
C109 C110 H11B 109.5
H11A C110 H11B 109.5
C109 C110 H11C 109.5
H11A C110 H11C 109.5
H11B C110 H11C 109.5
C109 C111 H11G 109.5
C109 C111 H11H 109.5
H11G C111 H11H 109.5
C109 C111 H11I 109.5
H11G C111 H11I 109.5
H11H C111 H11I 109.5
C109 C112 H11J 109.5
C109 C112 H11K 109.5
H11J C112 H11K 109.5
C109 C112 H11L 109.5
H11J C112 H11L 109.5
H11K C112 H11L 109.5

loop_
_geom_bond_atom_site_label_1
_geom_bond_atom_site_label_2
_geom_bond_distance
U1 N1 2.058(5)
U1 O41 2.167(4)
U1 O1 2.187(4)
U1 O21 2.195(4)
U1 Cs1 3.8632(4)
U2 N1 2.079(5)
U2 O61 2.150(4)
U2 O101 2.217(4)
U2 O81 2.224(4)
U2 O82 2.713(4)
U2 Si5 3.1890(17)
U2 Cs1 4.2243(4)
N1 Cs1 3.393(5)
Cs1 O42 3.123(4)
Cs1 O22 3.134(4)
Cs1 O102 3.209(4)
Cs1 O21 3.243(4)
Cs1 O101 3.269(4)
Cs1 O41 3.635(4)
Cs1 Si2 3.8918(16)
Cs1 Si6 3.9390(16)
Cs1 Si3 4.0305(17)
Si1 O4 1.572(6)
Si1 O1 1.582(5)
Si1 O2 1.604(5)
Si1 O3 1.634(6)
O2 C1 1.424(8)
O3 C5 1.448(8)
O4 C9 1.433(9)
C1 C3 1.485(13)
C1 C2 1.489(11)
C1 C4 1.511(11)
C2 H2A 0.9800
C2 H2B 0.9800
C2 H2C 0.9800
C3 H3A 0.9800
C3 H3B 0.9800
C3 H3C 0.9800
C4 H4A 0.9800
C4 H4B 0.9800
C4 H4C 0.9800
C5 C6 1.490(10)
C5 C8 1.504(11)
C5 C7 1.524(9)
C6 H6A 0.9800
C6 H6B 0.9800
C6 H6C 0.9800
C7 H7A 0.9800
C7 H7B 0.9800
C7 H7C 0.9800
C8 H8A 0.9800
C8 H8B 0.9800
C8 H8C 0.9800
C9 C12 1.468(14)
C9 C10 1.497(11)
C9 C11 1.511(12)
C10 H10A 0.9800
C10 H10B 0.9800
C10 H10C 0.9800
C11 H11D 0.9800
C11 H11E 0.9800
C11 H11F 0.9800
C12 H12A 0.9800
C12 H12B 0.9800
C12 H12C 0.9800
Si2 O21 1.600(4)
Si2 O23 1.619(4)
Si2 O24 1.622(4)
Si2 O22 1.636(4)
O22 C21 1.448(7)
O23 C25 1.431(8)
O24 C29 1.436(7)
C21 C22 1.519(9)
C21 C23 1.517(10)
C21 C24 1.526(9)
C22 H22A 0.9800
C22 H22B 0.9800
C22 H22C 0.9800
C23 H23A 0.9800
C23 H23B 0.9800
C23 H23C 0.9800
C24 H24A 0.9800
C24 H24B 0.9800
C24 H24C 0.9800
C25 C27 1.499(10)
C25 C28 1.502(10)
C25 C26 1.514(10)
C26 H26A 0.9800
C26 H26B 0.9800
C26 H26C 0.9800
C27 H27A 0.9800
C27 H27B 0.9800
C27 H27C 0.9800
C28 H28A 0.9800
C28 H28B 0.9800
C28 H28C 0.9800
C29 C31 1.506(9)
C29 C32 1.514(10)
C29 C30 1.527(10)
C30 H30A 0.9800
C30 H30B 0.9800
C30 H30C 0.9800
C31 H31A 0.9800
C31 H31B 0.9800
C31 H31C 0.9800
C32 H32A 0.9800
C32 H32B 0.9800
C32 H32C 0.9800
Si3 O43 1.591(5)
Si3 O41 1.590(5)
Si3 O44 1.623(5)
Si3 O42 1.627(4)
O42 C41 1.453(8)
O43 C45 1.466(9)
O44 C49 1.444(9)
C41 C44 1.486(11)
C41 C43 1.518(10)
C41 C42 1.522(10)
C42 H42A 0.9800
C42 H42B 0.9800
C42 H42C 0.9800
C43 H43A 0.9800
C43 H43B 0.9800
C43 H43C 0.9800
C44 H44A 0.9800
C44 H44B 0.9800
C44 H44C 0.9800
C45 C46 1.458(12)
C45 C48 1.489(11)
C45 C47 1.503(11)
C46 H46A 0.9800
C46 H46B 0.9800
C46 H46C 0.9800
C47 H47A 0.9800
C47 H47B 0.9800
C47 H47C 0.9800
C48 H48A 0.9800
C48 H48B 0.9800
C48 H48C 0.9800
C49 C50 1.500(14)
C49 C52 1.517(15)
C49 C51 1.549(15)
C50 H50A 0.9800
C50 H50B 0.9800
C50 H50C 0.9800
C51 H51A 0.9800
C51 H51B 0.9800
C51 H51C 0.9800
C52 H52A 0.9800
C52 H52B 0.9800
C52 H52C 0.9800
Si4 O61 1.608(4)
Si4 O63 1.609(5)
Si4 O64 1.619(5)
Si4 O62 1.630(5)
O62 C61 1.435(8)
O63 C65 1.437(8)
O64 C69 1.448(7)
C61 C63 1.499(10)
C61 C62 1.515(10)
C61 C64 1.531(10)
C62 H62A 0.9800
C62 H62B 0.9800
C62 H62C 0.9800
C63 H63A 0.9800
C63 H63B 0.9800
C63 H63C 0.9800
C64 H64A 0.9800
C64 H64B 0.9800
C64 H64C 0.9800
C65 C68 1.511(10)
C65 C67 1.508(10)
C65 C66 1.526(11)
C66 H66A 0.9800
C66 H66B 0.9800
C66 H66C 0.9800
C67 H67A 0.9800
C67 H67B 0.9800
C67 H67C 0.9800
C68 H68A 0.9800
C68 H68B 0.9800
C68 H68C 0.9800
C69 C71 1.503(12)
C69 C72 1.508(11)
C69 C70 1.510(11)
C70 H70A 0.9800
C70 H70B 0.9800
C70 H70C 0.9800
C71 H71A 0.9800
C71 H71B 0.9800
C71 H71C 0.9800
C72 H72A 0.9800
C72 H72B 0.9800
C72 H72C 0.9800
Si5 O81 1.592(4)
Si5 O83 1.608(4)
Si5 O84 1.618(4)
Si5 O82 1.660(4)
O82 C81 1.467(7)
O83 C85 1.439(8)
O84 C89 1.453(7)
C81 C84 1.521(9)
C81 C83 1.518(9)
C81 C82 1.525(8)
C82 H82A 0.9800
C82 H82B 0.9800
C82 H82C 0.9800
C83 H83A 0.9800
C83 H83B 0.9800
C83 H83C 0.9800
C84 H84A 0.9800
C84 H84B 0.9800
C84 H84C 0.9800
C85 C86 1.486(10)
C85 C87 1.509(11)
C85 C88 1.520(11)
C86 H86A 0.9800
C86 H86B 0.9800
C86 H86C 0.9800
C87 H87A 0.9800
C87 H87B 0.9800
C87 H87C 0.9800
C88 H88A 0.9800
C88 H88B 0.9800
C88 H88C 0.9800
C89 C90 1.506(10)
C89 C92 1.511(10)
C89 C91 1.531(9)
C90 H90A 0.9800
C90 H90B 0.9800
C90 H90C 0.9800
C91 H91A 0.9800
C91 H91B 0.9800
C91 H91C 0.9800
C92 H92A 0.9800
C92 H92B 0.9800
C92 H92C 0.9800
Si6 O104 1.599(5)
Si6 O101 1.607(4)
Si6 O103 1.612(4)
Si6 O102 1.653(4)
O102 C101 1.447(7)
O103 C105 1.437(8)
O104 C109 1.427(8)
C101 C102 1.505(10)
C101 C104 1.522(10)
C101 C103 1.527(10)
C102 H10D 0.9800
C102 H10E 0.9800
C102 H10F 0.9800
C103 H10M 0.9800
C103 H10N 0.9800
C103 H10O 0.9800
C104 H10G 0.9800
C104 H10H 0.9800
C104 H10I 0.9800
C105 C106 1.502(11)
C105 C107 1.510(11)
C105 C108 1.518(11)
C106 H10P 0.9800
C106 H10Q 0.9800
C106 H10R 0.9800
C107 H10J 0.9800
C107 H10K 0.9800
C107 H10L 0.9800
C108 H10S 0.9800
C108 H10T 0.9800
C108 H10U 0.9800
C109 C112 1.490(11)
C109 C110 1.515(11)
C109 C111 1.546(11)
C110 H11A 0.9800
C110 H11B 0.9800
C110 H11C 0.9800
C111 H11G 0.9800
C111 H11H 0.9800
C111 H11I 0.9800
C112 H11J 0.9800
C112 H11K 0.9800
C112 H11L 0.9800
